data_2229752
loop_
_publ_author_name
'Wang, Quanbo'
'Jiang, Jianzhuang'
'Zhu, Peihua'

_publ_section_title
;
 Bis{1-[(4-methylphenyl)iminomethyl]-2-naphtholato-\k^2^<i>N</i>,<i>O</i>}nickel(II)
;
_journal_coeditor_code LH5218
_journal_issue 4
_journal_name_full 'Acta Crystallographica Section E'
_journal_page_first m470
_journal_paper_doi 10.1107/S1600536811010087
_journal_volume 67
_journal_year 2011
_chemical_formula_iupac '[Ni (C18 H14 N O)2]'
_chemical_formula_moiety 'C36 H28 N2 Ni O2'
_chemical_formula_sum 'C36 H28 N2 Ni O2'
_chemical_formula_weight 579.31
_chemical_name_systematic
;
Bis{1-[(4-methylphenyl)iminomethyl]-2-naphtholato-
\k^2^<i>N</i>,<i>O</i>}nickel(II)
;
_space_group_IT_number 2
_symmetry_cell_setting triclinic
_symmetry_space_group_name_Hall '-P 1'
_symmetry_space_group_name_H-M 'P -1'
_atom_sites_solution_hydrogens geom
_atom_sites_solution_primary direct
_atom_sites_solution_secondary difmap
_audit_creation_method SHELXL-97
_cell_angle_alpha 103.057(4)
_cell_angle_beta 96.327(4)
_cell_angle_gamma 103.488(4)
_cell_formula_units_Z 1
_cell_length_a 7.1159(4)
_cell_length_b 9.9950(5)
_cell_length_c 10.5803(5)
_cell_measurement_reflns_used 4766
_cell_measurement_temperature 293(2)
_cell_measurement_theta_max 28.7557
_cell_measurement_theta_min 3.1849
_cell_volume 702.21(7)
_computing_cell_refinement 'SAINT (Bruker, 2004)'
_computing_data_collection 'SMART (Bruker, 2004)'
_computing_data_reduction 'SAINT (Bruker, 2004)'
_computing_molecular_graphics 'SHELXTL (Sheldrick, 2008)'
_computing_publication_material 'SHELXTL (Sheldrick, 2008)'
_computing_structure_refinement 'SHELXL97 (Sheldrick, 2008)'
_computing_structure_solution 'SHELXS97 (Sheldrick, 2008)'
_diffrn_ambient_temperature 293(2)
_diffrn_detector_area_resol_mean 16.0355
_diffrn_measured_fraction_theta_full 0.997
_diffrn_measured_fraction_theta_max 0.997
_diffrn_measurement_device_type 'Bruker SMART CCD'
_diffrn_measurement_method \w
_diffrn_radiation_monochromator graphite
_diffrn_radiation_source 'fine-focus sealed tube'
_diffrn_radiation_type MoK\a
_diffrn_radiation_wavelength 0.71073
_diffrn_reflns_av_R_equivalents 0.0229
_diffrn_reflns_av_sigmaI/netI 0.0306
_diffrn_reflns_limit_h_max 8
_diffrn_reflns_limit_h_min -8
_diffrn_reflns_limit_k_max 12
_diffrn_reflns_limit_k_min -12
_diffrn_reflns_limit_l_max 13
_diffrn_reflns_limit_l_min -12
_diffrn_reflns_number 6948
_diffrn_reflns_theta_full 26.00
_diffrn_reflns_theta_max 26.00
_diffrn_reflns_theta_min 3.19
_exptl_absorpt_coefficient_mu 0.727
_exptl_absorpt_correction_T_max 1.0
_exptl_absorpt_correction_T_min 0.84809
_exptl_absorpt_correction_type multi-scan
_exptl_absorpt_process_details '(SADABS; Sheldrick, 1996)'
_exptl_crystal_colour colourless
_exptl_crystal_density_diffrn 1.370
_exptl_crystal_density_method 'not measured'
_exptl_crystal_description needle
_exptl_crystal_F_000 302
_exptl_crystal_size_max 0.46
_exptl_crystal_size_mid 0.36
_exptl_crystal_size_min 0.14
_refine_diff_density_max 0.205
_refine_diff_density_min -0.190
_refine_ls_extinction_method none
_refine_ls_goodness_of_fit_ref 1.071
_refine_ls_hydrogen_treatment constr
_refine_ls_matrix_type full
_refine_ls_number_parameters 188
_refine_ls_number_reflns 2753
_refine_ls_number_restraints 0
_refine_ls_restrained_S_all 1.071
_refine_ls_R_factor_all 0.0344
_refine_ls_R_factor_gt 0.0286
_refine_ls_shift/su_max 0.001
_refine_ls_shift/su_mean 0.000
_refine_ls_structure_factor_coef Fsqd
_refine_ls_weighting_details 'calc w=1/[\s^2^(Fo^2^)+(0.0426P)^2^] where P=(Fo^2^+2Fc^2^)/3'
_refine_ls_weighting_scheme calc
_refine_ls_wR_factor_gt 0.0722
_refine_ls_wR_factor_ref 0.0736
_reflns_number_gt 2438
_reflns_number_total 2753
_reflns_threshold_expression I>2\s(I)
_cod_data_source_file lh5218.cif
_cod_data_source_block I
_cod_original_cell_volume 702.21(6)
_cod_database_code 2229752
_cod_database_fobs_code 2229752

loop_
_symmetry_equiv_pos_as_xyz
'x, y, z'
'-x, -y, -z'

loop_
_atom_site_type_symbol
_atom_site_label
_atom_site_fract_x
_atom_site_fract_y
_atom_site_fract_z
_atom_site_U_iso_or_equiv
_atom_site_adp_type
_atom_site_calc_flag
_atom_site_refinement_flags
_atom_site_occupancy
_atom_site_disorder_assembly
_atom_site_disorder_group
Ni Ni1 1.0000 0.0000 0.0000 0.03301(12) Uani d S 1 . .
O O1 1.13942(16) -0.07866(13) 0.10420(11) 0.0407(3) Uani d . 1 . .
N N1 0.86165(19) 0.06039(14) 0.13584(13) 0.0333(3) Uani d . 1 . .
C C1 0.7670(2) 0.17310(17) 0.13529(15) 0.0330(4) Uani d . 1 . .
C C2 0.5687(2) 0.14945(18) 0.13814(16) 0.0389(4) Uani d . 1 . .
H H2 0.4929 0.0588 0.1347 0.047 Uiso calc R 1 . .
C C3 0.4832(3) 0.26138(19) 0.14616(17) 0.0442(4) Uani d . 1 . .
H H3 0.3494 0.2446 0.1477 0.053 Uiso calc R 1 . .
C C4 0.5911(3) 0.39724(19) 0.15200(17) 0.0436(4) Uani d . 1 . .
C C5 0.7878(3) 0.41810(19) 0.14396(18) 0.0479(5) Uani d . 1 . .
H H5 0.8627 0.5082 0.1452 0.057 Uiso calc R 1 . .
C C6 0.8752(3) 0.30679(19) 0.13413(18) 0.0435(4) Uani d . 1 . .
H H6 1.0071 0.3221 0.1267 0.052 Uiso calc R 1 . .
C C7 0.4985(3) 0.5211(2) 0.1706(2) 0.0656(6) Uani d . 1 . .
H H7A 0.3635 0.4877 0.1285 0.098 Uiso calc R 1 . .
H H7C 0.5673 0.5921 0.1321 0.098 Uiso calc R 1 . .
H H7B 0.5062 0.5619 0.2629 0.098 Uiso calc R 1 . .
C C8 0.8407(2) 0.00365(18) 0.23459(16) 0.0362(4) Uani d . 1 . .
H H8 0.7570 0.0334 0.2897 0.043 Uiso calc R 1 . .
C C9 0.9333(2) -0.09941(17) 0.26675(15) 0.0348(4) Uani d . 1 . .
C C10 0.8838(3) -0.16148(18) 0.37372(16) 0.0378(4) Uani d . 1 . .
C C11 0.7251(3) -0.1453(2) 0.43815(17) 0.0472(5) Uani d . 1 . .
H H11 0.6482 -0.0889 0.4136 0.057 Uiso calc R 1 . .
C C12 0.6802(3) -0.2103(2) 0.53611(18) 0.0582(5) Uani d . 1 . .
H H12 0.5739 -0.1976 0.5768 0.070 Uiso calc R 1 . .
C C13 0.7941(3) -0.2955(2) 0.57493(19) 0.0631(6) Uani d . 1 . .
H H13 0.7626 -0.3406 0.6406 0.076 Uiso calc R 1 . .
C C14 0.9498(3) -0.3120(2) 0.51683(19) 0.0562(5) Uani d . 1 . .
H H14 1.0257 -0.3677 0.5442 0.067 Uiso calc R 1 . .
C C15 1.0000(3) -0.24677(19) 0.41566(17) 0.0436(4) Uani d . 1 . .
C C16 1.1607(3) -0.2661(2) 0.35237(19) 0.0494(5) Uani d . 1 . .
H H16 1.2390 -0.3194 0.3817 0.059 Uiso calc R 1 . .
C C17 1.2044(3) -0.2103(2) 0.25140(18) 0.0454(4) Uani d . 1 . .
H H17 1.3110 -0.2259 0.2125 0.054 Uiso calc R 1 . .
C C18 1.0881(2) -0.12706(17) 0.20317(16) 0.0359(4) Uani d . 1 . .

loop_
_atom_site_aniso_label
_atom_site_aniso_U_11
_atom_site_aniso_U_22
_atom_site_aniso_U_33
_atom_site_aniso_U_12
_atom_site_aniso_U_13
_atom_site_aniso_U_23
Ni1 0.02674(17) 0.03779(19) 0.03807(18) 0.01097(13) 0.01075(12) 0.01204(13)
O1 0.0334(6) 0.0540(8) 0.0446(7) 0.0189(6) 0.0146(5) 0.0208(6)
N1 0.0292(7) 0.0346(7) 0.0391(7) 0.0109(6) 0.0093(6) 0.0112(6)
C1 0.0320(9) 0.0351(9) 0.0329(8) 0.0120(7) 0.0086(7) 0.0064(7)
C2 0.0355(9) 0.0368(9) 0.0456(10) 0.0102(8) 0.0143(8) 0.0087(8)
C3 0.0352(10) 0.0480(11) 0.0519(10) 0.0181(8) 0.0145(8) 0.0073(9)
C4 0.0496(11) 0.0419(10) 0.0409(9) 0.0222(9) 0.0060(8) 0.0045(8)
C5 0.0498(11) 0.0345(10) 0.0569(11) 0.0072(8) 0.0047(9) 0.0132(9)
C6 0.0316(9) 0.0440(10) 0.0553(11) 0.0093(8) 0.0070(8) 0.0149(9)
C7 0.0751(15) 0.0541(13) 0.0754(14) 0.0374(12) 0.0151(12) 0.0102(11)
C8 0.0318(9) 0.0382(9) 0.0382(9) 0.0088(7) 0.0101(7) 0.0077(8)
C9 0.0320(9) 0.0359(9) 0.0359(9) 0.0075(7) 0.0057(7) 0.0102(7)
C10 0.0403(10) 0.0350(9) 0.0341(9) 0.0047(7) 0.0044(7) 0.0075(7)
C11 0.0482(11) 0.0544(12) 0.0406(10) 0.0123(9) 0.0106(8) 0.0154(9)
C12 0.0610(13) 0.0704(14) 0.0441(11) 0.0107(11) 0.0184(10) 0.0189(10)
C13 0.0860(17) 0.0624(14) 0.0445(11) 0.0130(12) 0.0165(11) 0.0255(10)
C14 0.0778(15) 0.0503(12) 0.0444(11) 0.0190(11) 0.0083(10) 0.0196(10)
C15 0.0533(11) 0.0366(10) 0.0379(9) 0.0089(8) 0.0030(8) 0.0093(8)
C16 0.0562(12) 0.0458(11) 0.0521(11) 0.0236(9) 0.0043(9) 0.0166(9)
C17 0.0424(10) 0.0500(11) 0.0505(11) 0.0215(9) 0.0107(8) 0.0156(9)
C18 0.0317(9) 0.0360(9) 0.0376(9) 0.0065(7) 0.0038(7) 0.0086(8)

loop_
_atom_type_symbol
_atom_type_description
_atom_type_scat_dispersion_real
_atom_type_scat_dispersion_imag
_atom_type_scat_source
O O 0.0106 0.0060 'International Tables Vol C Tables 4.2.6.8 and 6.1.1.4'
C C 0.0033 0.0016 'International Tables Vol C Tables 4.2.6.8 and 6.1.1.4'
Ni Ni 0.3393 1.1124 'International Tables Vol C Tables 4.2.6.8 and 6.1.1.4'
N N 0.0061 0.0033 'International Tables Vol C Tables 4.2.6.8 and 6.1.1.4'
H H 0.0000 0.0000 'International Tables Vol C Tables 4.2.6.8 and 6.1.1.4'

loop_
_geom_angle_atom_site_label_1
_geom_angle_atom_site_label_2
_geom_angle_atom_site_label_3
_geom_angle_site_symmetry_1
_geom_angle_site_symmetry_3
_geom_angle
_geom_angle_publ_flag
O1 Ni1 O1 2_755 . 180 ?
O1 Ni1 N1 2_755 . 88.02(5) ?
O1 Ni1 N1 . . 91.98(5) ?
O1 Ni1 N1 2_755 2_755 91.98(5) ?
O1 Ni1 N1 . 2_755 88.02(5) ?
O1 C18 C9 . . 124.55(14) ?
O1 C18 C17 . . 116.56(14) ?
N1 Ni1 N1 . 2_755 180 ?
N1 C8 H8 . . 116.7 ?
N1 C8 C9 . . 126.64(14) ?
C1 N1 Ni1 . . 121.52(10) ?
C1 C2 H2 . . 120.2 ?
C1 C2 C3 . . 119.58(16) ?
C1 C6 C5 . . 120.18(16) ?
C1 C6 H6 . . 119.9 ?
C2 C1 N1 . . 120.54(15) ?
C2 C1 C6 . . 119.37(14) ?
C2 C3 H3 . . 119.1 ?
C3 C2 H2 . . 120.2 ?
C3 C4 C5 . . 117.94(15) ?
C3 C4 C7 . . 121.20(17) ?
C4 C3 C2 . . 121.79(16) ?
C4 C3 H3 . . 119.1 ?
C4 C5 H5 . . 119.5 ?
C4 C5 C6 . . 121.00(17) ?
C4 C7 H7A . . 109.5 ?
C4 C7 H7C . . 109.5 ?
C4 C7 H7B . . 109.5 ?
C5 C4 C7 . . 120.84(18) ?
C5 C6 H6 . . 119.9 ?
C6 C1 N1 . . 120.08(14) ?
C6 C5 H5 . . 119.5 ?
H7A C7 H7C . . 109.5 ?
H7A C7 H7B . . 109.5 ?
H7C C7 H7B . . 109.5 ?
C8 N1 Ni1 . . 123.82(10) ?
C8 N1 C1 . . 114.66(13) ?
C8 C9 C10 . . 120.43(14) ?
C9 C8 H8 . . 116.7 ?
C9 C18 C17 . . 118.85(15) ?
C10 C11 H11 . . 119.0 ?
C11 C10 C9 . . 124.15(15) ?
C11 C10 C15 . . 117.29(16) ?
C11 C12 H12 . . 120.0 ?
C11 C12 C13 . . 120.04(19) ?
C12 C11 C10 . . 122.01(17) ?
C12 C11 H11 . . 119.0 ?
C12 C13 H13 . . 120.1 ?
C13 C12 H12 . . 120.0 ?
C13 C14 H14 . . 119.2 ?
C13 C14 C15 . . 121.60(18) ?
C14 C13 C12 . . 119.80(19) ?
C14 C13 H13 . . 120.1 ?
C14 C15 C10 . . 119.25(17) ?
C14 C15 C16 . . 121.88(16) ?
C15 C10 C9 . . 118.55(15) ?
C15 C14 H14 . . 119.2 ?
C15 C16 H16 . . 118.8 ?
C16 C15 C10 . . 118.86(16) ?
C16 C17 H17 . . 119.7 ?
C16 C17 C18 . . 120.68(16) ?
C17 C16 C15 . . 122.48(15) ?
C17 C16 H16 . . 118.8 ?
C18 O1 Ni1 . . 127.72(10) ?
C18 C9 C8 . . 118.71(15) ?
C18 C9 C10 . . 120.46(14) ?
C18 C17 H17 . . 119.7 ?

loop_
_geom_bond_atom_site_label_1
_geom_bond_atom_site_label_2
_geom_bond_site_symmetry_2
_geom_bond_distance
_geom_bond_publ_flag
Ni1 O1 2_755 1.8255(11) ?
Ni1 O1 . 1.8255(11) ?
Ni1 N1 . 1.8964(13) ?
Ni1 N1 2_755 1.8964(13) ?
O1 C18 . 1.302(2) ?
N1 C1 . 1.4420(18) ?
N1 C8 . 1.303(2) ?
C1 C2 . 1.380(2) ?
C1 C6 . 1.381(2) ?
C2 H2 . 0.9300 ?
C2 C3 . 1.383(2) ?
C3 H3 . 0.9300 ?
C3 C4 . 1.379(3) ?
C4 C5 . 1.381(3) ?
C4 C7 . 1.518(2) ?
C5 H5 . 0.9300 ?
C5 C6 . 1.386(2) ?
C6 H6 . 0.9300 ?
C7 H7A . 0.9600 ?
C7 H7C . 0.9600 ?
C7 H7B . 0.9600 ?
C8 H8 . 0.9300 ?
C8 C9 . 1.427(2) ?
C9 C10 . 1.447(2) ?
C9 C18 . 1.402(2) ?
C10 C11 . 1.404(2) ?
C10 C15 . 1.423(2) ?
C11 H11 . 0.9300 ?
C11 C12 . 1.370(3) ?
C12 H12 . 0.9300 ?
C12 C13 . 1.399(3) ?
C13 H13 . 0.9300 ?
C13 C14 . 1.350(3) ?
C14 H14 . 0.9300 ?
C14 C15 . 1.410(3) ?
C15 C16 . 1.416(3) ?
C16 H16 . 0.9300 ?
C16 C17 . 1.345(3) ?
C17 H17 . 0.9300 ?
C17 C18 . 1.434(2) ?
